data_7221533
loop_
_publ_author_name
'Thangavelu, Sonia G.'
'Pope, Simon J. A.'
'Cahill, Christopher L.'

_publ_section_title
;
 Synthetic, structural, and luminescence study of uranyl coordination
 polymers containing chelating terpyridine and trispyridyltriazine ligands
;
_journal_issue 32
_journal_name_full CrystEngComm
_journal_page_first 6236
_journal_paper_doi 10.1039/C5CE00984G
_journal_volume 17
_journal_year 2015
_chemical_formula_moiety 'C54 H36 N12 O14 U2'
_chemical_formula_sum 'C54 H36 N12 O14 U2'
_chemical_formula_weight 1553.01
_space_group_crystal_system triclinic
_space_group_IT_number 2
_space_group_name_Hall '-P 1'
_space_group_name_H-M_alt 'P -1'
_symmetry_cell_setting triclinic
_symmetry_Int_Tables_number 2
_symmetry_space_group_name_Hall '-P 1'
_symmetry_space_group_name_H-M 'P -1'
_atom_sites_solution_hydrogens geom
_audit_creation_method SHELXL-2013
_audit_update_record
;
2015-05-14 deposited with the CCDC.
2015-07-13 downloaded from the CCDC.
;
_cell_angle_alpha 106.548(2)
_cell_angle_beta 101.601(2)
_cell_angle_gamma 101.362(2)
_cell_formula_units_Z 1
_cell_length_a 7.9974(13)
_cell_length_b 12.0617(19)
_cell_length_c 14.965(2)
_cell_measurement_reflns_used 6874
_cell_measurement_temperature 298(2)
_cell_measurement_theta_max 29.11
_cell_measurement_theta_min 1.48
_cell_volume 1304.9(3)
_computing_cell_refinement 'SAINT, Bruker-AXS'
_computing_data_collection 'APEX, Bruker-AXS'
_computing_data_reduction 'SAINT, Bruker-AXS'
_computing_molecular_graphics 'SHELXL-2013 (Sheldrick, 2013)'
_computing_publication_material 'WINGX (Farrugia, 2013)'
_computing_structure_refinement 'SHELXL-2013 (Sheldrick, 2013)'
_computing_structure_solution 'SHELXL-2013 (Sheldrick, 2013)'
_diffrn_ambient_temperature 298(2)
_diffrn_measured_fraction_theta_full 1.000
_diffrn_measured_fraction_theta_max 0.982
_diffrn_measurement_device_type 'Bruker APEX CCD'
_diffrn_measurement_method 'omega and phi scans'
_diffrn_radiation_type MoK\a
_diffrn_radiation_wavelength 0.71073
_diffrn_reflns_av_R_equivalents 0.0512
_diffrn_reflns_av_unetI/netI 0.0601
_diffrn_reflns_laue_measured_fraction_full 1.000
_diffrn_reflns_laue_measured_fraction_max 0.982
_diffrn_reflns_limit_h_max 10
_diffrn_reflns_limit_h_min -10
_diffrn_reflns_limit_k_max 16
_diffrn_reflns_limit_k_min -16
_diffrn_reflns_limit_l_max 20
_diffrn_reflns_limit_l_min -20
_diffrn_reflns_number 18691
_diffrn_reflns_point_group_measured_fraction_full 1.000
_diffrn_reflns_point_group_measured_fraction_max 0.982
_diffrn_reflns_theta_full 25.500
_diffrn_reflns_theta_max 29.105
_diffrn_reflns_theta_min 1.476
_diffrn_source 'fine-focus sealed tube'
_diffrn_source_type 'Bruker APEX CCD'
_exptl_absorpt_coefficient_mu 6.279
_exptl_absorpt_correction_T_max 0.4507
_exptl_absorpt_correction_T_min 0.2606
_exptl_absorpt_correction_type multi-scan
_exptl_absorpt_process_details 'SADABS, G. Sheldrick (1999)'
_exptl_crystal_colour yellow
_exptl_crystal_density_diffrn 1.976
_exptl_crystal_density_method 'not measured'
_exptl_crystal_description block
_exptl_crystal_F_000 740
_exptl_crystal_size_max 0.293
_exptl_crystal_size_mid 0.163
_exptl_crystal_size_min 0.151
_refine_diff_density_max 4.379
_refine_diff_density_min -2.368
_refine_diff_density_rms 0.238
_refine_ls_extinction_method none
_refine_ls_goodness_of_fit_ref 1.020
_refine_ls_hydrogen_treatment constr
_refine_ls_matrix_type full
_refine_ls_number_parameters 371
_refine_ls_number_reflns 6874
_refine_ls_number_restraints 0
_refine_ls_restrained_S_all 1.020
_refine_ls_R_factor_all 0.0603
_refine_ls_R_factor_gt 0.0473
_refine_ls_shift/su_max 0.001
_refine_ls_shift/su_mean 0.000
_refine_ls_structure_factor_coef Fsqd
_refine_ls_weighting_details 'w=1/[\s^2^(Fo^2^)+(0.0774P)^2^] where P=(Fo^2^+2Fc^2^)/3'
_refine_ls_weighting_scheme calc
_refine_ls_wR_factor_gt 0.1160
_refine_ls_wR_factor_ref 0.1231
_reflns_Friedel_coverage 0.000
_reflns_number_gt 5711
_reflns_number_total 6874
_reflns_threshold_expression 'I > 2\s(I)'
_cod_data_source_file c5ce00984g2.cif
_cod_data_source_block compound6
_cod_depositor_comments 'Adding full bibliography for 7221528--7221534.cif.'
_cod_original_cell_volume 1304.9(4)
_cod_database_code 7221533
_shelx_space_group_comment
;
The symmetry employed for this shelxl refinement is uniquely defined
by the following loop, which should always be used as a source of
symmetry information in preference to the above space-group names.
They are only intended as comments.
;
_shelx_estimated_absorpt_t_min 0.261
_shelx_estimated_absorpt_t_max 0.451
_shelxl_version_number 2013-4

loop_
_space_group_symop_operation_xyz
'x, y, z'
'-x, -y, -z'

loop_
_atom_site_label
_atom_site_type_symbol
_atom_site_fract_x
_atom_site_fract_y
_atom_site_fract_z
_atom_site_U_iso_or_equiv
_atom_site_adp_type
_atom_site_occupancy
_atom_site_site_symmetry_order
_atom_site_calc_flag
_atom_site_refinement_flags_posn
_atom_site_refinement_flags_adp
U1 U 0.15102(3) 0.22102(2) 0.70394(2) 0.02916(9) Uani 1 1 d . .
O2 O 0.2779(7) 0.1448(5) 0.6399(4) 0.0435(11) Uani 1 1 d . .
O1 O 0.0281(6) 0.2911(4) 0.7745(4) 0.0407(11) Uani 1 1 d . .
N2 N 0.2126(7) 0.1265(4) 0.8379(3) 0.0289(10) Uani 1 1 d . .
N3 N -0.0517(7) 0.0088(4) 0.6764(3) 0.0292(11) Uani 1 1 d . .
N4 N 0.1344(7) -0.0253(5) 0.9048(4) 0.0314(11) Uani 1 1 d . .
O5 O 0.2521(7) 0.3941(4) 0.6713(4) 0.0448(12) Uani 1 1 d . .
C6 C 0.3424(8) 0.1861(5) 0.9213(4) 0.0272(12) Uani 1 1 d . .
O4 O -0.0623(6) 0.1869(4) 0.5697(4) 0.0428(12) Uani 1 1 d . .
O3 O -0.3248(8) 0.2014(6) 0.5942(5) 0.0654(18) Uani 1 1 d . .
N5 N 0.3730(7) 0.1471(5) 0.9962(4) 0.0327(11) Uani 1 1 d . .
C13 C 0.1111(8) 0.0226(5) 0.8344(4) 0.0262(11) Uani 1 1 d . .
O6 O 0.1992(10) 0.5429(5) 0.7798(4) 0.0637(17) Uani 1 1 d . .
C19 C -0.2048(9) 0.2257(6) 0.5598(5) 0.0390(15) Uani 1 1 d . .
N1 N 0.4410(7) 0.3251(5) 0.8444(4) 0.0306(11) Uani 1 1 d . .
C17 C -0.2989(9) -0.1591(6) 0.5783(5) 0.0428(16) Uani 1 1 d . .
H17 H -0.3869 -0.1971 0.5200 0.051 Uiso 1 1 calc R U
C15 C -0.1464(9) -0.1537(6) 0.7347(5) 0.0352(14) Uani 1 1 d . .
H15 H -0.1309 -0.1884 0.7827 0.042 Uiso 1 1 calc R U
C27 C -0.2826(12) 0.4654(7) 0.6282(6) 0.0506(19) Uani 1 1 d . .
H27A H -0.1842 0.4659 0.6772 0.076 Uiso 1 1 calc R U
H27B H -0.3900 0.4170 0.6320 0.076 Uiso 1 1 calc R U
H27C H -0.2913 0.5461 0.6382 0.076 Uiso 1 1 calc R U
C14 C -0.0345(8) -0.0438(5) 0.7461(4) 0.0275(12) Uani 1 1 d . .
C11 C 0.3504(11) -0.1026(7) 1.2095(5) 0.0463(18) Uani 1 1 d . .
H11 H 0.3610 -0.1362 1.2584 0.056 Uiso 1 1 calc R U
C2 C 0.7051(10) 0.4872(7) 0.9214(6) 0.0467(17) Uani 1 1 d . .
H2 H 0.7870 0.5509 0.9175 0.056 Uiso 1 1 calc R U
N6 N 0.1932(8) -0.1152(5) 1.0512(4) 0.0383(12) Uani 1 1 d . .
C12 C 0.2201(10) -0.1595(7) 1.1234(5) 0.0408(15) Uani 1 1 d . .
H12 H 0.1459 -0.2336 1.1150 0.049 Uiso 1 1 calc R U
C4 C 0.6056(9) 0.3618(6) 1.0074(5) 0.0377(14) Uani 1 1 d . .
H4 H 0.6179 0.3403 1.0628 0.045 Uiso 1 1 calc R U
C8 C 0.2993(9) -0.0078(6) 1.0648(4) 0.0330(13) Uani 1 1 d . .
C7 C 0.2655(8) 0.0409(5) 0.9843(4) 0.0298(12) Uani 1 1 d . .
C16 C -0.2833(9) -0.2106(6) 0.6487(5) 0.0432(16) Uani 1 1 d . .
H16 H -0.3630 -0.2829 0.6396 0.052 Uiso 1 1 calc R U
C25 C -0.2517(9) 0.4754(6) 0.4581(5) 0.0386(15) Uani 1 1 d . .
H25 H -0.2747 0.5500 0.4762 0.046 Uiso 1 1 calc R U
C9 C 0.4381(10) 0.0544(7) 1.1473(5) 0.0400(15) Uani 1 1 d . .
H9 H 0.5123 0.1275 1.1533 0.048 Uiso 1 1 calc R U
C5 C 0.4672(8) 0.2974(6) 0.9265(5) 0.0318(13) Uani 1 1 d . .
C1 C 0.5608(9) 0.4200(7) 0.8432(6) 0.0449(17) Uani 1 1 d . .
H1 H 0.5458 0.4411 0.7875 0.054 Uiso 1 1 calc R U
C20 C -0.2080(8) 0.3003(6) 0.4942(5) 0.0351(14) Uani 1 1 d . .
C18 C -0.1815(9) -0.0492(6) 0.5950(5) 0.0370(14) Uani 1 1 d . .
H18 H -0.1943 -0.0143 0.5469 0.044 Uiso 1 1 calc R U
C22 C -0.1749(10) 0.3246(6) 0.3441(5) 0.0437(16) Uani 1 1 d . .
H22 H -0.1508 0.2949 0.2849 0.052 Uiso 1 1 calc R U
C26 C -0.2528(9) 0.4096(6) 0.5213(5) 0.0398(15) Uani 1 1 d . .
C10 C 0.4650(12) 0.0057(8) 1.2215(5) 0.0494(19) Uani 1 1 d . .
H10 H 0.5578 0.0452 1.2776 0.059 Uiso 1 1 calc R U
C23 C 0.2174(9) 0.5674(6) 0.6309(5) 0.0366(14) Uani 1 1 d . .
C24 C 0.2221(10) 0.4992(6) 0.7003(5) 0.0427(17) Uani 1 1 d . .
C21 C -0.1681(10) 0.2600(6) 0.4079(5) 0.0414(16) Uani 1 1 d . .
H21 H -0.1361 0.1883 0.3916 0.050 Uiso 1 1 calc R U
C3 C 0.7264(9) 0.4594(6) 1.0049(5) 0.0419(16) Uani 1 1 d . .
H3 H 0.8207 0.5054 1.0590 0.050 Uiso 1 1 calc R U
OW1 O 0.9790(9) 0.6844(5) 0.8712(5) 0.0656(17) Uani 1 1 d . .

loop_
_atom_site_aniso_label
_atom_site_aniso_U_11
_atom_site_aniso_U_22
_atom_site_aniso_U_33
_atom_site_aniso_U_23
_atom_site_aniso_U_13
_atom_site_aniso_U_12
U1 0.03508(14) 0.03028(13) 0.02227(12) 0.01513(9) 0.00203(9) 0.00587(9)
O2 0.042(3) 0.061(3) 0.030(2) 0.022(2) 0.006(2) 0.014(2)
O1 0.038(2) 0.041(3) 0.049(3) 0.028(2) 0.009(2) 0.008(2)
N2 0.034(3) 0.031(2) 0.022(2) 0.013(2) 0.002(2) 0.009(2)
N3 0.038(3) 0.025(2) 0.020(2) 0.0072(19) 0.001(2) 0.006(2)
N4 0.037(3) 0.028(2) 0.025(2) 0.012(2) 0.001(2) 0.003(2)
O5 0.047(3) 0.042(3) 0.045(3) 0.027(2) 0.003(2) 0.004(2)
C6 0.035(3) 0.025(3) 0.019(3) 0.008(2) 0.004(2) 0.005(2)
O4 0.041(3) 0.042(3) 0.038(3) 0.020(2) -0.007(2) 0.004(2)
O3 0.046(3) 0.100(5) 0.079(4) 0.069(4) 0.021(3) 0.022(3)
N5 0.043(3) 0.035(3) 0.018(2) 0.015(2) 0.002(2) 0.006(2)
C13 0.029(3) 0.023(3) 0.025(3) 0.010(2) 0.005(2) 0.004(2)
O6 0.116(5) 0.045(3) 0.033(3) 0.023(2) 0.015(3) 0.018(3)
C19 0.036(3) 0.044(4) 0.037(3) 0.028(3) -0.004(3) 0.003(3)
N1 0.034(3) 0.029(2) 0.024(2) 0.010(2) 0.000(2) 0.002(2)
C17 0.045(4) 0.036(3) 0.032(3) 0.006(3) -0.006(3) 0.002(3)
C15 0.041(3) 0.029(3) 0.033(3) 0.016(3) 0.001(3) 0.005(3)
C27 0.060(5) 0.049(4) 0.063(5) 0.032(4) 0.031(4) 0.029(4)
C14 0.032(3) 0.026(3) 0.025(3) 0.012(2) 0.004(2) 0.009(2)
C11 0.068(5) 0.062(5) 0.032(3) 0.032(3) 0.019(3) 0.039(4)
C2 0.043(4) 0.042(4) 0.051(4) 0.023(3) 0.006(3) -0.003(3)
N6 0.046(3) 0.044(3) 0.035(3) 0.025(3) 0.013(2) 0.016(3)
C12 0.057(4) 0.043(4) 0.037(4) 0.024(3) 0.021(3) 0.021(3)
C4 0.042(4) 0.035(3) 0.030(3) 0.012(3) 0.000(3) 0.004(3)
C8 0.046(4) 0.034(3) 0.025(3) 0.017(3) 0.008(3) 0.015(3)
C7 0.036(3) 0.034(3) 0.023(3) 0.015(2) 0.005(2) 0.011(2)
C16 0.042(4) 0.033(3) 0.040(4) 0.010(3) -0.001(3) -0.004(3)
C25 0.045(4) 0.033(3) 0.037(4) 0.019(3) 0.003(3) 0.006(3)
C9 0.045(4) 0.046(4) 0.029(3) 0.017(3) 0.004(3) 0.013(3)
C5 0.035(3) 0.036(3) 0.029(3) 0.015(3) 0.006(2) 0.014(3)
C1 0.041(4) 0.051(4) 0.050(4) 0.034(4) 0.009(3) 0.005(3)
C20 0.031(3) 0.038(3) 0.032(3) 0.020(3) -0.004(2) -0.001(3)
C18 0.044(4) 0.035(3) 0.024(3) 0.009(3) -0.005(3) 0.007(3)
C22 0.061(5) 0.040(4) 0.031(3) 0.020(3) 0.009(3) 0.009(3)
C26 0.042(4) 0.042(4) 0.032(3) 0.018(3) 0.002(3) 0.006(3)
C10 0.065(5) 0.060(5) 0.028(3) 0.019(3) 0.006(3) 0.029(4)
C23 0.040(3) 0.032(3) 0.030(3) 0.016(3) -0.004(3) 0.000(3)
C24 0.053(4) 0.034(3) 0.032(3) 0.019(3) -0.006(3) -0.001(3)
C21 0.051(4) 0.035(3) 0.040(4) 0.020(3) 0.008(3) 0.011(3)
C3 0.040(4) 0.035(3) 0.036(4) 0.007(3) -0.004(3) -0.002(3)
OW1 0.068(4) 0.052(3) 0.066(4) 0.028(3) 0.002(3) -0.002(3)

loop_
_atom_type_symbol
_atom_type_description
_atom_type_scat_dispersion_real
_atom_type_scat_dispersion_imag
_atom_type_scat_source
C C 0.0033 0.0016 'International Tables Vol C Tables 4.2.6.8 and 6.1.1.4'
H H 0.0000 0.0000 'International Tables Vol C Tables 4.2.6.8 and 6.1.1.4'
N N 0.0061 0.0033 'International Tables Vol C Tables 4.2.6.8 and 6.1.1.4'
O O 0.0106 0.0060 'International Tables Vol C Tables 4.2.6.8 and 6.1.1.4'
U U -9.6767 9.6646 'International Tables Vol C Tables 4.2.6.8 and 6.1.1.4'

loop_
_geom_angle_atom_site_label_1
_geom_angle_atom_site_label_2
_geom_angle_atom_site_label_3
_geom_angle
_geom_angle_site_symmetry_1
_geom_angle_site_symmetry_3
O1 U1 O2 175.37(19) . .
O1 U1 O4 90.2(2) . .
O2 U1 O4 93.1(2) . .
O1 U1 O5 90.8(2) . .
O2 U1 O5 92.9(2) . .
O4 U1 O5 81.01(18) . .
O1 U1 N2 83.38(19) . .
O2 U1 N2 91.99(19) . .
O4 U1 N2 137.68(17) . .
O5 U1 N2 140.59(17) . .
O1 U1 N1 91.3(2) . .
O2 U1 N1 86.7(2) . .
O4 U1 N1 160.14(18) . .
O5 U1 N1 79.17(17) . .
N2 U1 N1 62.12(16) . .
O1 U1 N3 91.2(2) . .
O2 U1 N3 86.4(2) . .
O4 U1 N3 76.66(16) . .
O5 U1 N3 157.59(17) . .
N2 U1 N3 61.78(15) . .
N1 U1 N3 123.09(15) . .
C13 N2 C6 115.2(5) . .
C13 N2 U1 123.4(4) . .
C6 N2 U1 121.2(4) . .
C18 N3 C14 117.6(5) . .
C18 N3 U1 120.7(4) . .
C14 N3 U1 121.7(4) . .
C7 N4 C13 115.5(5) . .
C24 O5 U1 130.6(5) . .
N5 C6 N2 124.5(5) . .
N5 C6 C5 117.8(5) . .
N2 C6 C5 117.5(5) . .
C19 O4 U1 129.2(5) . .
C6 N5 C7 115.4(5) . .
N2 C13 N4 124.6(5) . .
N2 C13 C14 117.0(5) . .
N4 C13 C14 118.3(5) . .
O3 C19 O4 125.3(6) . .
O3 C19 C20 122.6(6) . .
O4 C19 C20 112.1(6) . .
C1 N1 C5 117.0(6) . .
C1 N1 U1 120.7(4) . .
C5 N1 U1 121.8(4) . .
C16 C17 C18 119.0(6) . .
C16 C17 H17 120.5 . .
C18 C17 H17 120.5 . .
C14 C15 C16 118.1(6) . .
C14 C15 H15 121.0 . .
C16 C15 H15 121.0 . .
C26 C27 H27A 109.5 . .
C26 C27 H27B 109.5 . .
H27A C27 H27B 109.5 . .
C26 C27 H27C 109.5 . .
H27A C27 H27C 109.5 . .
H27B C27 H27C 109.5 . .
N3 C14 C15 122.5(5) . .
N3 C14 C13 115.9(5) . .
C15 C14 C13 121.6(5) . .
C10 C11 C12 118.3(6) . .
C10 C11 H11 120.9 . .
C12 C11 H11 120.9 . .
C3 C2 C1 119.4(6) . .
C3 C2 H2 120.3 . .
C1 C2 H2 120.3 . .
C12 N6 C8 117.2(6) . .
N6 C12 C11 124.3(7) . .
N6 C12 H12 117.8 . .
C11 C12 H12 117.8 . .
C5 C4 C3 118.6(6) . .
C5 C4 H4 120.7 . .
C3 C4 H4 120.7 . .
N6 C8 C9 122.9(6) . .
N6 C8 C7 116.4(6) . .
C9 C8 C7 120.7(6) . .
N4 C7 N5 124.8(5) . .
N4 C7 C8 118.1(5) . .
N5 C7 C8 117.1(5) . .
C17 C16 C15 119.5(6) . .
C17 C16 H16 120.2 . .
C15 C16 H16 120.2 . .
C23 C25 C26 122.0(6) 2_566 .
C23 C25 H25 119.0 2_566 .
C26 C25 H25 119.0 . .
C8 C9 C10 118.9(7) . .
C8 C9 H9 120.5 . .
C10 C9 H9 120.5 . .
N1 C5 C4 123.4(6) . .
N1 C5 C6 115.0(5) . .
C4 C5 C6 121.4(6) . .
N1 C1 C2 122.5(6) . .
N1 C1 H1 118.7 . .
C2 C1 H1 118.7 . .
C21 C20 C26 120.5(6) . .
C21 C20 C19 119.4(6) . .
C26 C20 C19 120.1(6) . .
N3 C18 C17 123.3(6) . .
N3 C18 H18 118.4 . .
C17 C18 H18 118.4 . .
C23 C22 C21 119.7(7) 2_566 .
C23 C22 H22 120.1 2_566 .
C21 C22 H22 120.1 . .
C25 C26 C20 117.6(7) . .
C25 C26 C27 120.9(6) . .
C20 C26 C27 121.2(6) . .
C11 C10 C9 118.4(7) . .
C11 C10 H10 120.8 . .
C9 C10 H10 120.8 . .
C22 C23 C25 119.1(6) 2_566 2_566
C22 C23 C24 118.7(7) 2_566 .
C25 C23 C24 122.2(6) 2_566 .
O6 C24 O5 123.4(6) . .
O6 C24 C23 119.9(7) . .
O5 C24 C23 116.6(7) . .
C20 C21 C22 121.1(7) . .
C20 C21 H21 119.5 . .
C22 C21 H21 119.5 . .
C2 C3 C4 118.9(6) . .
C2 C3 H3 120.5 . .
C4 C3 H3 120.5 . .

loop_
_geom_bond_atom_site_label_1
_geom_bond_atom_site_label_2
_geom_bond_distance
_geom_bond_site_symmetry_2
U1 O1 1.742(5) .
U1 O2 1.746(5) .
U1 O4 2.234(4) .
U1 O5 2.308(5) .
U1 N2 2.586(5) .
U1 N1 2.600(5) .
U1 N3 2.617(5) .
N2 C13 1.333(8) .
N2 C6 1.351(7) .
N3 C18 1.330(8) .
N3 C14 1.365(7) .
N4 C7 1.335(8) .
N4 C13 1.337(7) .
O5 C24 1.304(9) .
C6 N5 1.331(7) .
C6 C5 1.479(9) .
O4 C19 1.312(8) .
O3 C19 1.202(9) .
N5 C7 1.337(8) .
C13 C14 1.468(8) .
O6 C24 1.222(9) .
C19 C20 1.509(8) .
N1 C1 1.347(8) .
N1 C5 1.351(8) .
C17 C16 1.363(10) .
C17 C18 1.389(10) .
C17 H17 0.9300 .
C15 C14 1.388(9) .
C15 C16 1.400(9) .
C15 H15 0.9300 .
C27 C26 1.635(11) .
C27 H27A 0.9600 .
C27 H27B 0.9600 .
C27 H27C 0.9600 .
C11 C10 1.381(12) .
C11 C12 1.375(11) .
C11 H11 0.9300 .
C2 C3 1.371(10) .
C2 C1 1.381(10) .
C2 H2 0.9300 .
N6 C12 1.335(8) .
N6 C8 1.336(9) .
C12 H12 0.9300 .
C4 C5 1.371(9) .
C4 C3 1.383(10) .
C4 H4 0.9300 .
C8 C9 1.383(9) .
C8 C7 1.485(8) .
C16 H16 0.9300 .
C25 C23 1.389(10) 2_566
C25 C26 1.398(9) .
C25 H25 0.9300 .
C9 C10 1.395(10) .
C9 H9 0.9300 .
C1 H1 0.9300 .
C20 C21 1.370(10) .
C20 C26 1.403(10) .
C18 H18 0.9300 .
C22 C23 1.379(10) 2_566
C22 C21 1.394(9) .
C22 H22 0.9300 .
C10 H10 0.9300 .
C23 C22 1.379(10) 2_566
C23 C25 1.389(10) 2_566
C23 C24 1.497(9) .
C21 H21 0.9300 .
C3 H3 0.9300 .

loop_
_geom_torsion_atom_site_label_1
_geom_torsion_atom_site_label_2
_geom_torsion_atom_site_label_3
_geom_torsion_atom_site_label_4
_geom_torsion
_geom_torsion_site_symmetry_1
C13 N2 C6 N5 0.6(9) .
U1 N2 C6 N5 174.7(5) .
C13 N2 C6 C5 175.6(5) .
U1 N2 C6 C5 -10.2(7) .
N2 C6 N5 C7 0.6(9) .
C5 C6 N5 C7 -174.4(5) .
C6 N2 C13 N4 -2.4(9) .
U1 N2 C13 N4 -176.4(4) .
C6 N2 C13 C14 178.5(5) .
U1 N2 C13 C14 4.5(7) .
C7 N4 C13 N2 2.8(9) .
C7 N4 C13 C14 -178.1(5) .
U1 O4 C19 O3 -63.8(10) .
U1 O4 C19 C20 119.7(6) .
C18 N3 C14 C15 -0.1(9) .
U1 N3 C14 C15 176.8(5) .
C18 N3 C14 C13 179.6(6) .
U1 N3 C14 C13 -3.6(7) .
C16 C15 C14 N3 -1.1(10) .
C16 C15 C14 C13 179.3(6) .
N2 C13 C14 N3 -0.5(8) .
N4 C13 C14 N3 -179.7(5) .
N2 C13 C14 C15 179.1(6) .
N4 C13 C14 C15 0.0(9) .
C8 N6 C12 C11 -0.9(10) .
C10 C11 C12 N6 -2.1(11) .
C12 N6 C8 C9 3.3(10) .
C12 N6 C8 C7 -179.0(6) .
C13 N4 C7 N5 -1.4(9) .
C13 N4 C7 C8 -179.4(5) .
C6 N5 C7 N4 -0.1(9) .
C6 N5 C7 C8 177.9(5) .
N6 C8 C7 N4 -0.5(9) .
C9 C8 C7 N4 177.2(6) .
N6 C8 C7 N5 -178.7(6) .
C9 C8 C7 N5 -0.9(9) .
C18 C17 C16 C15 -2.0(11) .
C14 C15 C16 C17 2.1(11) .
N6 C8 C9 C10 -2.6(11) .
C7 C8 C9 C10 179.8(6) .
C1 N1 C5 C4 1.3(10) .
U1 N1 C5 C4 -170.2(5) .
C1 N1 C5 C6 -174.5(6) .
U1 N1 C5 C6 14.0(7) .
C3 C4 C5 N1 -0.9(10) .
C3 C4 C5 C6 174.6(6) .
N5 C6 C5 N1 173.0(6) .
N2 C6 C5 N1 -2.4(8) .
N5 C6 C5 C4 -2.9(9) .
N2 C6 C5 C4 -178.3(6) .
C5 N1 C1 C2 0.0(11) .
U1 N1 C1 C2 171.7(6) .
C3 C2 C1 N1 -1.8(12) .
O3 C19 C20 C21 -130.5(9) .
O4 C19 C20 C21 46.2(9) .
O3 C19 C20 C26 49.1(10) .
O4 C19 C20 C26 -134.3(7) .
C14 N3 C18 C17 0.2(10) .
U1 N3 C18 C17 -176.7(5) .
C16 C17 C18 N3 0.8(12) .
C23 C25 C26 C20 3.4(10) 2_566
C23 C25 C26 C27 176.6(7) 2_566
C21 C20 C26 C25 -1.1(10) .
C19 C20 C26 C25 179.3(6) .
C21 C20 C26 C27 -174.2(7) .
C19 C20 C26 C27 6.2(10) .
C12 C11 C10 C9 2.7(11) .
C8 C9 C10 C11 -0.5(11) .
U1 O5 C24 O6 33.2(11) .
U1 O5 C24 C23 -147.1(5) .
C22 C23 C24 O6 -4.4(11) 2_566
C25 C23 C24 O6 176.6(7) 2_566
C22 C23 C24 O5 175.9(6) 2_566
C25 C23 C24 O5 -3.1(10) 2_566
C26 C20 C21 C22 -1.5(11) .
C19 C20 C21 C22 178.1(6) .
C23 C22 C21 C20 1.9(11) 2_566
C1 C2 C3 C4 2.1(12) .
C5 C4 C3 C2 -0.9(11) .
